data_4324182
loop_
_publ_author_name
'Adam Duong'
'Thierry Maris'
'James D. Wuest'

_publ_section_title
;
 Using Pyridinyl-Substituted Diaminotriazines to Bind Pd(II) and Create
 Metallotectons for Engineering Hydrogen-Bonded Crystals
;
_journal_name_full 'Inorganic Chemistry'
_journal_page_first 5605
_journal_page_last 5618
_journal_paper_doi 10.1021/ic2003047
_journal_volume 50
_journal_year 2011
_chemical_compound_source 'Synthesized by the authors. See text'
_chemical_formula_moiety 'C28 H24 Cl2 N12 Pd'
_chemical_formula_sum 'C28 H24 Cl2 N12 Pd'
_chemical_formula_weight 705.89
_chemical_name_systematic
; 
 ? 
;
_space_group_IT_number 14
_symmetry_cell_setting monoclinic
_symmetry_space_group_name_Hall '-P 2yn'
_symmetry_space_group_name_H-M 'P 1 21/n 1'
_atom_sites_solution_hydrogens geom
_atom_sites_solution_primary direct
_atom_sites_solution_secondary difmap
_audit_creation_method SHELXL-97
_cell_angle_alpha 90.00
_cell_angle_beta 93.775(3)
_cell_angle_gamma 90.00
_cell_formula_units_Z 4
_cell_length_a 13.6163(10)
_cell_length_b 10.9178(9)
_cell_length_c 18.8566(15)
_cell_measurement_reflns_used 5745
_cell_measurement_temperature 150
_cell_measurement_theta_max 71.53
_cell_measurement_theta_min 3.89
_cell_volume 2797.1(4)
_computing_cell_refinement 'SMART (Bruker, 2003)'
_computing_data_collection 'SMART (Bruker, 2003)'
_computing_data_reduction 'SAINT (Bruker, 2004)'
_computing_molecular_graphics 'SHELXTL (Bruker, 1997)'
_computing_publication_material 'UdMX (local program)'
_computing_structure_refinement 'SHELXL97 (Sheldrick, 1997)'
_computing_structure_solution 'SHELXS97 (Sheldrick, 1997)'
_diffrn_ambient_temperature 150(2)
_diffrn_detector_area_resol_mean 5.5
_diffrn_measured_fraction_theta_full 0.966
_diffrn_measured_fraction_theta_max 0.966
_diffrn_measurement_device_type 'Bruker Smart 6000'
_diffrn_measurement_method \w
_diffrn_radiation_monochromator 'Montel 200 optics'
_diffrn_radiation_source 'Rotating Anode'
_diffrn_radiation_type CuK\a
_diffrn_radiation_wavelength 1.54178
_diffrn_reflns_av_R_equivalents 0.058
_diffrn_reflns_av_sigmaI/netI 0.0876
_diffrn_reflns_limit_h_max 16
_diffrn_reflns_limit_h_min -16
_diffrn_reflns_limit_k_max 13
_diffrn_reflns_limit_k_min -13
_diffrn_reflns_limit_l_max 23
_diffrn_reflns_limit_l_min -23
_diffrn_reflns_number 30310
_diffrn_reflns_theta_full 71.50
_diffrn_reflns_theta_max 71.50
_diffrn_reflns_theta_min 3.89
_diffrn_standards_decay_% 0.00
_diffrn_standards_number 5
_exptl_absorpt_coefficient_mu 7.477
_exptl_absorpt_correction_T_max 0.7200
_exptl_absorpt_correction_T_min 0.4800
_exptl_absorpt_correction_type multi-scan
_exptl_absorpt_process_details 'Sadabs (Sheldrick,1996)'
_exptl_crystal_colour Colorless
_exptl_crystal_density_diffrn 1.676
_exptl_crystal_density_method 'not measured'
_exptl_crystal_description block
_exptl_crystal_F_000 1424
_exptl_crystal_size_max 0.15
_exptl_crystal_size_mid 0.11
_exptl_crystal_size_min 0.06
_refine_diff_density_max 0.656
_refine_diff_density_min -0.585
_refine_diff_density_rms 0.140
_refine_ls_extinction_method none
_refine_ls_goodness_of_fit_ref 1.066
_refine_ls_hydrogen_treatment constr
_refine_ls_matrix_type full
_refine_ls_number_parameters 388
_refine_ls_number_reflns 5280
_refine_ls_number_restraints 104
_refine_ls_restrained_S_all 1.056
_refine_ls_R_factor_all 0.0623
_refine_ls_R_factor_gt 0.0583
_refine_ls_shift/su_max 0.017
_refine_ls_shift/su_mean 0.002
_refine_ls_structure_factor_coef Fsqd
_refine_ls_weighting_details 'calc w=1/[\s^2^(Fo^2^)+(0.0560P)^2^+0.0000P] where P=(Fo^2^+2Fc^2^)/3'
_refine_ls_weighting_scheme calc
_refine_ls_wR_factor_gt 0.1350
_refine_ls_wR_factor_ref 0.1355
_reflns_number_gt 3201
_reflns_number_total 5280
_reflns_threshold_expression I>2\s(I)
_cod_data_source_file COD_Inorg_Chem_50_2011_5605_5618.cif
_cod_data_source_block jw1229
_cod_original_sg_symbol_H-M P21/n
_cod_database_code 4324182

loop_
_symmetry_equiv_pos_as_xyz
'x, y, z'
'-x+1/2, y+1/2, -z+1/2'
'-x, -y, -z'
'x-1/2, -y-1/2, z-1/2'

loop_
_atom_site_label
_atom_site_type_symbol
_atom_site_fract_x
_atom_site_fract_y
_atom_site_fract_z
_atom_site_U_iso_or_equiv
_atom_site_adp_type
_atom_site_occupancy
_atom_site_symmetry_multiplicity
_atom_site_calc_flag
_atom_site_refinement_flags
Pd1 Pd 0.48702(3) 0.01962(4) 0.73048(3) 0.04355(18) Uani 1 1 d .
Cl1 Cl 0.48943(10) 0.22277(13) 0.69680(9) 0.0561(5) Uani 1 1 d .
Cl2 Cl 0.48253(10) -0.17954(13) 0.76936(9) 0.0535(4) Uani 1 1 d .
C1 C 0.3383(4) 0.1218(5) 0.8183(4) 0.0539(17) Uani 1 1 d U
H1 H 0.3933 0.1679 0.8368 0.065 Uiso 1 1 calc R
C2 C 0.2502(4) 0.1351(5) 0.8494(3) 0.0471(15) Uani 1 1 d U
H2 H 0.2457 0.1886 0.8888 0.057 Uiso 1 1 calc R
C3 C 0.1677(4) 0.0703(5) 0.8232(3) 0.0388(12) Uani 1 1 d U
C4 C 0.1810(4) -0.0054(6) 0.7630(4) 0.060(2) Uani 1 1 d U
H4 H 0.1265 -0.0472 0.7402 0.073 Uiso 1 1 calc R
C5 C 0.2735(4) -0.0173(6) 0.7382(4) 0.0601(19) Uani 1 1 d U
H5 H 0.2826 -0.0746 0.7013 0.072 Uiso 1 1 calc R
C6 C 0.0727(4) 0.0772(5) 0.8558(3) 0.0402(13) Uani 1 1 d U
C7 C 0.0651(4) 0.1278(6) 0.9207(3) 0.0560(17) Uani 1 1 d U
H7 H 0.1223 0.1631 0.9439 0.067 Uiso 1 1 calc R
C8 C -0.0222(4) 0.1311(6) 0.9552(4) 0.0596(18) Uani 1 1 d U
H8 H -0.0239 0.1673 1.0009 0.072 Uiso 1 1 calc R
C9 C -0.1060(4) 0.0812(5) 0.9222(3) 0.0388(12) Uani 1 1 d U
C10 C -0.0991(4) 0.0297(5) 0.8555(3) 0.0472(14) Uani 1 1 d U
H10 H -0.1557 -0.0065 0.8320 0.057 Uiso 1 1 calc R
C11 C -0.0121(4) 0.0301(5) 0.8227(3) 0.0473(14) Uani 1 1 d U
H11 H -0.0104 -0.0029 0.7762 0.057 Uiso 1 1 calc R
C12 C -0.2009(4) 0.0748(5) 0.9555(3) 0.0392(12) Uani 1 1 d U
C13 C -0.2941(4) 0.1279(5) 1.0471(4) 0.0506(14) Uani 1 1 d U
C14 C -0.3581(4) 0.0146(5) 0.9571(3) 0.0469(13) Uani 1 1 d U
C15 C 0.6985(4) 0.0668(6) 0.7138(3) 0.0476(16) Uani 1 1 d U
H15 H 0.6870 0.1324 0.7453 0.057 Uiso 1 1 calc R
C16 C 0.7901(3) 0.0563(5) 0.6896(3) 0.0357(13) Uani 1 1 d U
H16 H 0.8388 0.1165 0.7014 0.043 Uiso 1 1 calc R
C17 C 0.8120(4) -0.0444(5) 0.6469(3) 0.0387(13) Uani 1 1 d U
C18 C 0.7357(4) -0.1237(5) 0.6309(3) 0.0487(16) Uani 1 1 d U
H18 H 0.7462 -0.1931 0.6019 0.058 Uiso 1 1 calc R
C19 C 0.6431(4) -0.1045(5) 0.6561(3) 0.0480(16) Uani 1 1 d U
H19 H 0.5921 -0.1617 0.6441 0.058 Uiso 1 1 calc R
C20 C 0.9112(4) -0.0554(5) 0.6182(3) 0.0357(12) Uani 1 1 d U
C21 C 0.9750(4) 0.0423(5) 0.6177(3) 0.0449(15) Uani 1 1 d U
H21 H 0.9555 0.1187 0.6365 0.054 Uiso 1 1 calc R
C22 C 1.0653(4) 0.0327(5) 0.5912(3) 0.0453(15) Uani 1 1 d U
H22 H 1.1076 0.1019 0.5925 0.054 Uiso 1 1 calc R
C23 C 1.0964(4) -0.0754(5) 0.5627(3) 0.0345(12) Uani 1 1 d U
C24 C 1.0329(3) -0.1731(5) 0.5594(3) 0.0420(14) Uani 1 1 d U
H24 H 1.0518 -0.2474 0.5379 0.050 Uiso 1 1 calc R
C25 C 0.9412(3) -0.1644(5) 0.5873(3) 0.0382(13) Uani 1 1 d U
H25 H 0.8984 -0.2333 0.5853 0.046 Uiso 1 1 calc R
C26 C 1.1962(4) -0.0821(5) 0.5331(3) 0.0355(12) Uani 1 1 d U
C27 C 1.3451(4) -0.0004(5) 0.5233(3) 0.0445(15) Uani 1 1 d U
C28 C 1.3052(4) -0.1717(5) 0.4668(3) 0.0357(12) Uani 1 1 d U
N1 N 0.3501(3) 0.0474(4) 0.7635(3) 0.0499(13) Uani 1 1 d U
N2 N -0.2718(3) 0.0151(4) 0.9237(3) 0.0465(11) Uani 1 1 d U
N3 N -0.3719(3) 0.0692(5) 1.0184(3) 0.0464(11) Uani 1 1 d U
N4 N -0.2057(3) 0.1363(4) 1.0182(3) 0.0470(11) Uani 1 1 d U
N5 N -0.4327(3) -0.0448(5) 0.9228(3) 0.0640(15) Uani 1 1 d U
H5A H -0.4907 -0.0474 0.9408 0.077 Uiso 1 1 calc R
H5B H -0.4240 -0.0812 0.8820 0.077 Uiso 1 1 calc R
N6 N -0.3014(3) 0.1842(5) 1.1088(3) 0.0637(15) Uani 1 1 d U
H6A H -0.3571 0.1820 1.1298 0.076 Uiso 1 1 calc R
H6B H -0.2504 0.2237 1.1287 0.076 Uiso 1 1 calc R
N7 N 0.6237(3) -0.0089(4) 0.6964(2) 0.0389(11) Uani 1 1 d U
N8 N 1.2568(3) 0.0116(4) 0.5502(3) 0.0493(14) Uani 1 1 d U
N9 N 1.3756(3) -0.0870(4) 0.4827(2) 0.0363(10) Uani 1 1 d U
N10 N 1.2160(3) -0.1761(4) 0.4919(2) 0.0399(11) Uani 1 1 d U
N11 N 1.4107(3) 0.0909(5) 0.5404(3) 0.0747(19) Uani 1 1 d U
H11A H 1.4698 0.0889 0.5241 0.090 Uiso 1 1 calc R
H11B H 1.3941 0.1518 0.5677 0.090 Uiso 1 1 calc R
N12 N 1.3293(3) -0.2628(4) 0.4216(2) 0.0427(12) Uani 1 1 d U
H12A H 1.2866 -0.3213 0.4102 0.051 Uiso 1 1 calc R
H12B H 1.3875 -0.2632 0.4039 0.051 Uiso 1 1 calc R

loop_
_atom_site_aniso_label
_atom_site_aniso_U_11
_atom_site_aniso_U_22
_atom_site_aniso_U_33
_atom_site_aniso_U_23
_atom_site_aniso_U_13
_atom_site_aniso_U_12
Pd1 0.0336(2) 0.0447(3) 0.0555(3) -0.0114(2) 0.0274(2) -0.0060(2)
Cl1 0.0533(9) 0.0420(8) 0.0772(12) -0.0020(8) 0.0362(9) -0.0017(7)
Cl2 0.0508(9) 0.0484(9) 0.0654(11) -0.0033(8) 0.0341(8) -0.0018(7)
C1 0.034(2) 0.049(4) 0.082(5) -0.023(3) 0.030(3) -0.007(2)
C2 0.037(2) 0.044(3) 0.064(4) -0.021(3) 0.028(2) -0.010(2)
C3 0.0284(18) 0.043(3) 0.046(3) -0.005(2) 0.013(2) 0.002(2)
C4 0.037(2) 0.088(5) 0.059(4) -0.031(3) 0.023(3) -0.019(3)
C5 0.038(3) 0.078(5) 0.067(5) -0.030(3) 0.022(3) -0.003(3)
C6 0.0314(17) 0.044(3) 0.047(3) -0.002(2) 0.0160(19) -0.003(2)
C7 0.037(2) 0.072(4) 0.063(4) -0.025(3) 0.028(2) -0.020(3)
C8 0.039(2) 0.080(5) 0.064(4) -0.023(3) 0.030(2) -0.021(3)
C9 0.0262(17) 0.043(3) 0.049(3) 0.005(2) 0.0159(18) 0.004(2)
C10 0.0328(19) 0.070(4) 0.041(3) 0.006(3) 0.0158(19) -0.007(3)
C11 0.0307(19) 0.068(4) 0.045(3) -0.005(3) 0.0153(18) -0.005(3)
C12 0.0267(18) 0.041(3) 0.052(3) 0.008(2) 0.0170(19) 0.005(2)
C13 0.039(2) 0.049(4) 0.068(4) 0.000(3) 0.032(2) -0.003(2)
C14 0.0259(19) 0.058(4) 0.059(3) 0.009(2) 0.019(2) 0.004(2)
C15 0.026(2) 0.061(4) 0.058(4) -0.019(3) 0.020(3) -0.006(2)
C16 0.021(2) 0.044(3) 0.042(4) -0.006(2) 0.011(2) -0.0027(19)
C17 0.034(2) 0.048(3) 0.037(3) -0.005(2) 0.018(2) -0.0028(17)
C18 0.042(2) 0.039(3) 0.069(4) -0.016(3) 0.035(3) -0.007(2)
C19 0.029(2) 0.054(3) 0.062(4) -0.018(3) 0.017(3) 0.000(2)
C20 0.034(2) 0.049(2) 0.026(3) -0.001(2) 0.016(2) -0.0028(17)
C21 0.029(2) 0.055(3) 0.052(4) -0.015(3) 0.016(3) -0.0050(18)
C22 0.032(2) 0.054(2) 0.052(4) -0.013(3) 0.020(3) -0.0057(19)
C23 0.028(2) 0.050(2) 0.027(3) -0.002(2) 0.013(2) -0.0036(16)
C24 0.030(2) 0.053(3) 0.045(4) -0.009(3) 0.019(2) -0.0062(17)
C25 0.026(2) 0.049(2) 0.041(4) -0.003(3) 0.014(2) -0.0014(18)
C26 0.028(2) 0.051(3) 0.030(3) -0.002(2) 0.013(2) -0.0027(16)
C27 0.025(2) 0.049(3) 0.061(4) -0.013(2) 0.020(3) -0.0002(18)
C28 0.029(2) 0.040(3) 0.040(4) 0.0018(19) 0.016(2) -0.0001(17)
N1 0.032(2) 0.060(3) 0.061(4) -0.014(2) 0.029(2) -0.002(2)
N2 0.0276(18) 0.059(3) 0.055(3) 0.002(2) 0.0191(18) -0.0014(19)
N3 0.0274(19) 0.054(3) 0.060(3) 0.011(2) 0.0224(19) 0.0084(18)
N4 0.037(2) 0.053(3) 0.054(3) 0.002(2) 0.0260(19) -0.006(2)
N5 0.033(2) 0.082(4) 0.081(4) -0.007(3) 0.028(2) -0.014(2)
N6 0.049(3) 0.064(4) 0.083(4) -0.016(3) 0.044(2) -0.012(3)
N7 0.0219(19) 0.062(3) 0.034(3) -0.014(2) 0.0148(19) -0.0031(17)
N8 0.0258(19) 0.060(3) 0.065(4) -0.024(2) 0.022(2) -0.0035(16)
N9 0.0264(19) 0.041(2) 0.044(3) -0.0018(18) 0.019(2) 0.0007(14)
N10 0.0304(19) 0.042(2) 0.050(3) -0.0027(18) 0.020(2) -0.0030(17)
N11 0.036(2) 0.061(3) 0.133(5) -0.046(3) 0.048(3) -0.012(2)
N12 0.026(2) 0.054(3) 0.050(3) -0.012(2) 0.016(2) -0.0044(19)

loop_
_atom_type_symbol
_atom_type_description
_atom_type_scat_dispersion_real
_atom_type_scat_dispersion_imag
_atom_type_scat_source
C C 0.0181 0.0091 'International Tables Vol C Tables 4.2.6.8 and 6.1.1.4'
H H 0.0000 0.0000 'International Tables Vol C Tables 4.2.6.8 and 6.1.1.4'
N N 0.0311 0.0180 'International Tables Vol C Tables 4.2.6.8 and 6.1.1.4'
Cl Cl 0.3639 0.7018 'International Tables Vol C Tables 4.2.6.8 and 6.1.1.4'
Pd Pd 0.1215 3.9337 'International Tables Vol C Tables 4.2.6.8 and 6.1.1.4'

loop_
_geom_angle_atom_site_label_1
_geom_angle_atom_site_label_2
_geom_angle_atom_site_label_3
_geom_angle
_geom_angle_publ_flag
N1 Pd1 N7 179.4(2) y
N1 Pd1 Cl2 89.95(15) y
N7 Pd1 Cl2 90.00(13) y
N1 Pd1 Cl1 88.33(15) y
N7 Pd1 Cl1 91.74(13) y
Cl2 Pd1 Cl1 177.21(5) y
N1 C1 C2 123.2(5) y
C1 C2 C3 120.0(5) y
C2 C3 C4 115.9(5) y
C2 C3 C6 122.5(5) y
C4 C3 C6 121.6(5) y
C5 C4 C3 119.5(6) y
N1 C5 C4 122.9(6) y
C7 C6 C11 116.8(5) y
C7 C6 C3 121.4(5) y
C11 C6 C3 121.7(5) y
C6 C7 C8 123.4(6) y
C9 C8 C7 119.2(6) y
C8 C9 C10 117.8(5) y
C8 C9 C12 123.4(5) y
C10 C9 C12 118.8(5) y
C11 C10 C9 121.3(6) y
C10 C11 C6 121.4(6) y
N2 C12 N4 125.3(5) y
N2 C12 C9 118.6(5) y
N4 C12 C9 116.0(5) y
N3 C13 N6 118.7(5) y
N3 C13 N4 125.2(6) y
N6 C13 N4 116.1(6) y
N3 C14 N5 119.6(5) y
N3 C14 N2 125.1(6) y
N5 C14 N2 115.3(6) y
N7 C15 C16 124.5(5) y
C15 C16 C17 119.4(5) y
C18 C17 C16 115.7(4) y
C18 C17 C20 124.1(5) y
C16 C17 C20 120.1(5) y
C17 C18 C19 121.3(5) y
N7 C19 C18 122.2(5) y
C21 C20 C25 117.1(5) y
C21 C20 C17 121.8(5) y
C25 C20 C17 121.1(5) y
C22 C21 C20 121.9(5) y
C21 C22 C23 121.3(5) y
C24 C23 C22 118.4(5) y
C24 C23 C26 121.8(5) y
C22 C23 C26 119.7(5) y
C23 C24 C25 120.6(5) y
C24 C25 C20 120.7(5) y
N10 C26 N8 125.9(4) y
N10 C26 C23 118.6(5) y
N8 C26 C23 115.5(5) y
N9 C27 N8 128.5(5) y
N9 C27 N11 116.1(4) y
N8 C27 N11 115.4(5) y
N10 C28 N9 126.5(5) y
N10 C28 N12 117.2(5) y
N9 C28 N12 116.2(4) y
C1 N1 C5 118.1(5) y
C1 N1 Pd1 119.4(4) y
C5 N1 Pd1 122.0(4) y
C12 N2 C14 115.4(5) y
C13 N3 C14 114.8(5) y
C13 N4 C12 114.1(5) y
C19 N7 C15 116.8(4) y
C19 N7 Pd1 121.4(4) y
C15 N7 Pd1 121.8(3) y
C27 N8 C26 112.7(5) y
C27 N9 C28 112.2(4) y
C26 N10 C28 113.9(5) y

loop_
_geom_bond_atom_site_label_1
_geom_bond_atom_site_label_2
_geom_bond_distance
_geom_bond_publ_flag
Pd1 N1 2.026(4) y
Pd1 N7 2.033(4) y
Pd1 Cl2 2.2968(15) y
Pd1 Cl1 2.3079(15) y
C1 N1 1.333(7) y
C1 C2 1.377(6) y
C2 C3 1.390(7) y
C3 C4 1.424(8) y
C3 C6 1.472(6) y
C4 C5 1.379(7) y
C5 N1 1.323(7) y
C6 C7 1.352(7) y
C6 C11 1.376(7) y
C7 C8 1.392(7) y
C8 C9 1.375(7) y
C9 C10 1.387(8) y
C9 C12 1.474(6) y
C10 C11 1.371(7) y
C12 N2 1.282(7) y
C12 N4 1.365(7) y
C13 N3 1.323(7) y
C13 N6 1.325(7) y
C13 N4 1.357(6) y
C14 N3 1.325(7) y
C14 N5 1.336(7) y
C14 N2 1.370(6) y
C15 N7 1.335(6) y
C15 C16 1.360(6) y
C16 C17 1.407(7) y
C17 C18 1.370(7) y
C17 C20 1.493(6) y
C18 C19 1.393(6) y
C19 N7 1.327(6) y
C20 C21 1.377(7) y
C20 C25 1.398(7) y
C21 C22 1.361(6) y
C22 C23 1.376(7) y
C23 C24 1.372(7) y
C23 C26 1.505(6) y
C24 C25 1.390(6) y
C26 N10 1.326(6) y
C26 N8 1.340(6) y
C27 N9 1.302(6) y
C27 N8 1.342(6) y
C27 N11 1.364(6) y
C28 N10 1.333(6) y
C28 N9 1.351(6) y
C28 N12 1.363(6) y

loop_
_geom_hbond_atom_site_label_D
_geom_hbond_atom_site_label_H
_geom_hbond_atom_site_label_A
_geom_hbond_distance_DH
_geom_hbond_distance_HA
_geom_hbond_distance_DA
_geom_hbond_angle_DHA
_geom_hbond_site_symmetry_A
N5 H5A N3 0.88 2.08 2.961(6) 175.2 3_457
N5 H5B Cl2 0.88 2.63 3.380(6) 143.4 1_455
N6 H6A Cl2 0.88 2.64 3.481(4) 160.7 3_557
N11 H11A N9 0.88 2.12 2.970(6) 163.0 3_856
N11 H11B Cl1 0.88 2.79 3.392(6) 126.6 1_655
N12 H12B Cl1 0.88 2.65 3.464(4) 154.0 3_756
N12 H12A N2 0.88 2.28 3.081(6) 151.1 4_755
